data_1534970
loop_
_publ_author_name
'Manek, E.'
'Meyer, G.'

_publ_section_title
;
 Cs4(La(NO3)6)(NO3)*HNO3: Das erste Salpetersaeureaddukt eines ternaeren
 Alkali-Lanthanidnitrats
;
_journal_name_full 'Zeitschrift fuer Anorganische und Allgemeine Chemie'
_journal_page_first 20
_journal_page_last 22
_journal_volume 610
_journal_year 1992
_chemical_formula_sum 'Cs4 H La N8 O24'
_chemical_name_systematic 'Cs4 (La (N O3)6) (N O3) (H N O3)'
_space_group_IT_number 14
_symmetry_space_group_name_Hall '-P 2ybc'
_symmetry_space_group_name_H-M 'P 1 21/c 1'
_cell_angle_alpha 90
_cell_angle_beta 94.37
_cell_angle_gamma 90
_cell_formula_units_Z 2
_cell_length_a 7.873
_cell_length_b 13.53
_cell_length_c 11.418
_cell_volume 1212.729
_citation_journal_id_ASTM ZAACAB
_cod_data_source_file Manek_ZAACAB_1992_96.cif
_cod_data_source_block H1Cs4La1N8O24
_cod_original_formula_sum 'H1 Cs4 La1 N8 O24'
_cod_database_code 1534970

loop_
_symmetry_equiv_pos_as_xyz
x,y,z
-x,y+1/2,-z+1/2
-x,-y,-z
x,-y-1/2,z-1/2

loop_
_atom_site_label
_atom_site_type_symbol
_atom_site_fract_x
_atom_site_fract_y
_atom_site_fract_z
_atom_site_occupancy
_atom_site_U_iso_or_equiv
O1 O-2 0.2055 0.1573 0.5176 1 0.0
N3 N+5 0.713 0.1344 0.3992 1 0.0
N4 N+5 0.478 0.6389 0.4356 1 0.0
O12 O-2 0.412 0.721 0.4268 1 0.0
O8 O-2 0.6811 0.4421 0.9576 1 0.0
O7 O-2 0.1365 0.8354 0.5958 1 0.0
O4 O-2 0.0955 0.883 0.329 1 0.0
La1 La+3 0 0 0.5 1 0.0
Cs1 Cs+1 0.9921 0.16317 0.10596 1 0.0
O11 O-2 0.405 0.928 0.9918 1 0.0
O6 O-2 0.956 0.42 0.3555 1 0.0
O10 O-2 0.612 0.6212 0.3961 1 0.0
O5 O-2 0.119 0.0235 0.7255 1 0.0
N1 N+5 0.215 0.1662 0.4063 1 0.0
Cs2 Cs+1 0.4848 0.90111 0.27808 1 0.0
N2 N+5 0.993 0.0743 0.7551 1 0.0
O2 O-2 0.8113 0.5887 0.1549 1 0.0
O9 O-2 0.396 0.6733 0.1633 1 0.0
O3 O-2 0.248 0.2451 0.3621 1 0.0
